data_2231098
loop_
_publ_author_name
'Pourayoubi, Mehrdad'
'Eshtiagh-Hosseini, Hossein'
'Negari, Monireh'
'Ne\<cas, Marek'

_publ_section_title
;
 Phenyl bis(morpholin-4-ylamido)phosphinate
;
_journal_coeditor_code GK2392
_journal_issue 8
_journal_name_full 'Acta Crystallographica Section E'
_journal_page_first o2202
_journal_paper_doi 10.1107/S1600536811029734
_journal_volume 67
_journal_year 2011
_chemical_formula_iupac 'C14 H23 N4 O4 P'
_chemical_formula_moiety 'C14 H23 N4 O4 P'
_chemical_formula_sum 'C14 H23 N4 O4 P'
_chemical_formula_weight 342.33
_chemical_name_common
;
Phenyl bis(morpholin-4-ylamido)phosphinate
;
_chemical_name_systematic
;
<i>N</i>-[(morpholin-4-ylamino)(phenoxy)phosphoryl]morpholin-4-amine
;
_space_group_IT_number 2
_symmetry_cell_setting triclinic
_symmetry_space_group_name_Hall '-P 1'
_symmetry_space_group_name_H-M 'P -1'
_atom_sites_solution_hydrogens geom
_atom_sites_solution_primary direct
_atom_sites_solution_secondary difmap
_audit_creation_method SHELXL-97
_cell_angle_alpha 90.542(3)
_cell_angle_beta 98.389(4)
_cell_angle_gamma 93.009(4)
_cell_formula_units_Z 2
_cell_length_a 4.7469(2)
_cell_length_b 12.3528(5)
_cell_length_c 14.2149(5)
_cell_measurement_reflns_used 5042
_cell_measurement_temperature 120(2)
_cell_measurement_theta_max 27.1870
_cell_measurement_theta_min 3.2910
_cell_volume 823.35(6)
_computing_cell_refinement 'CrysAlis RED (Oxford Diffraction, 2009)'
_computing_data_collection 'CrysAlis CCD (Oxford Diffraction, 2009)'
_computing_data_reduction 'CrysAlis RED (Oxford Diffraction, 2009)'
_computing_molecular_graphics 'Mercury (Macrae <i>et al.</i>, 2008)'
_computing_publication_material 'enCIFer (Allen <i>et al.</i>, 2004)'
_computing_structure_refinement 'SHELXL97 (Sheldrick, 2008)'
_computing_structure_solution 'SHELXS97 (Sheldrick, 2008)'
_diffrn_ambient_temperature 120(2)
_diffrn_detector_area_resol_mean 8.4353
_diffrn_measured_fraction_theta_full 0.996
_diffrn_measured_fraction_theta_max 0.996
_diffrn_measurement_device_type 'Oxford Diffraction Xcalibur S'
_diffrn_measurement_method \w
_diffrn_radiation_monochromator graphite
_diffrn_radiation_source 'Enhance (Mo) X-ray Source'
_diffrn_radiation_type MoK\a
_diffrn_radiation_wavelength 0.71073
_diffrn_reflns_av_R_equivalents 0.0212
_diffrn_reflns_av_sigmaI/netI 0.0369
_diffrn_reflns_limit_h_max 5
_diffrn_reflns_limit_h_min -5
_diffrn_reflns_limit_k_max 14
_diffrn_reflns_limit_k_min -14
_diffrn_reflns_limit_l_max 9
_diffrn_reflns_limit_l_min -16
_diffrn_reflns_number 10043
_diffrn_reflns_theta_full 25.00
_diffrn_reflns_theta_max 25.00
_diffrn_reflns_theta_min 3.30
_diffrn_standards_number 0
_exptl_absorpt_coefficient_mu 0.193
_exptl_absorpt_correction_T_max 1.000
_exptl_absorpt_correction_T_min 0.877
_exptl_absorpt_correction_type multi-scan
_exptl_absorpt_process_details '(CrysAlis RED; Oxford Diffraction, 2009)'
_exptl_crystal_colour colorless
_exptl_crystal_density_diffrn 1.381
_exptl_crystal_density_method 'not measured'
_exptl_crystal_description prism
_exptl_crystal_F_000 364
_exptl_crystal_size_max 0.20
_exptl_crystal_size_mid 0.10
_exptl_crystal_size_min 0.10
_refine_diff_density_max 0.222
_refine_diff_density_min -0.319
_refine_ls_extinction_method none
_refine_ls_goodness_of_fit_ref 0.987
_refine_ls_hydrogen_treatment mixed
_refine_ls_matrix_type full
_refine_ls_number_parameters 262
_refine_ls_number_reflns 2888
_refine_ls_number_restraints 162
_refine_ls_restrained_S_all 0.962
_refine_ls_R_factor_all 0.0404
_refine_ls_R_factor_gt 0.0287
_refine_ls_shift/su_max 0.001
_refine_ls_shift/su_mean 0.000
_refine_ls_structure_factor_coef Fsqd
_refine_ls_weighting_details 'calc w=1/[\s^2^(Fo^2^)+(0.0404P)^2^P] where P=(Fo^2^+2Fc^2^)/3'
_refine_ls_weighting_scheme calc
_refine_ls_wR_factor_gt 0.0680
_refine_ls_wR_factor_ref 0.0697
_reflns_number_gt 2272
_reflns_number_total 2888
_reflns_threshold_expression I>2sigma(I)
_cod_data_source_file gk2392.cif
_cod_data_source_block I
_cod_database_code 2231098
_cod_database_fobs_code 2231098

loop_
_symmetry_equiv_pos_as_xyz
'x, y, z'
'-x, -y, -z'

loop_
_atom_site_type_symbol
_atom_site_label
_atom_site_fract_x
_atom_site_fract_y
_atom_site_fract_z
_atom_site_U_iso_or_equiv
_atom_site_adp_type
_atom_site_calc_flag
_atom_site_refinement_flags
_atom_site_occupancy
_atom_site_symmetry_multiplicity
_atom_site_disorder_assembly
_atom_site_disorder_group
P P1 0.34183(7) 0.63069(3) 0.29935(3) 0.01615(12) Uani d . 1 1 . .
O O1 0.55619(19) 0.55524(7) 0.33888(7) 0.0196(2) Uani d . 1 1 . .
O O2 0.11776(19) 0.58245(7) 0.21233(7) 0.0196(3) Uani d . 1 1 A .
O O3 0.1822(2) 0.80213(10) 0.63761(8) 0.0382(3) Uani d . 1 1 . .
O O4 0.3795(2) 1.01932(8) 0.11186(8) 0.0310(3) Uani d . 1 1 . .
N N3 0.1088(3) 0.67116(10) 0.36409(9) 0.0180(3) Uani d . 1 1 . .
C C1 0.1500(3) 0.48228(11) 0.16832(11) 0.0169(3) Uani d U 1 1 . .
C C2A 0.1144(7) 0.3882(2) 0.2144(3) 0.0201(8) Uani d PU 0.500(2) 1 A 1
H H2AA 0.0754 0.3896 0.2781 0.024 Uiso calc PR 0.500(2) 1 A 1
C C3A 0.1348(8) 0.2902(2) 0.1688(3) 0.0228(8) Uani d PU 0.500(2) 1 A 1
H H3AA 0.1112 0.2236 0.2004 0.027 Uiso calc PR 0.500(2) 1 A 1
C C4A 0.192(5) 0.2917(13) 0.0735(11) 0.0236(19) Uani d PU 0.500(2) 1 A 1
H H4AA 0.2198 0.2253 0.0426 0.028 Uiso calc PR 0.500(2) 1 A 1
C C5A 0.2073(6) 0.3829(2) 0.0270(2) 0.0222(8) Uani d PU 0.500(2) 1 A 1
H H5AA 0.2332 0.3813 -0.0381 0.027 Uiso calc PR 0.500(2) 1 A 1
C C6A 0.1858(6) 0.4815(2) 0.0724(2) 0.0193(8) Uani d PU 0.500(2) 1 A 1
H H6AA 0.1953 0.5475 0.0388 0.023 Uiso calc PR 0.500(2) 1 A 1
C C2B -0.0552(7) 0.4023(2) 0.1721(2) 0.0220(8) Uani d PU 0.500(2) 1 A 2
H H2BA -0.2160 0.4145 0.2028 0.026 Uiso calc PR 0.500(2) 1 A 2
C C3B -0.0253(8) 0.3024(3) 0.1303(3) 0.0276(9) Uani d PU 0.500(2) 1 A 2
H H3BA -0.1718 0.2470 0.1306 0.033 Uiso calc PR 0.500(2) 1 A 2
C C4B 0.203(5) 0.2816(13) 0.0897(11) 0.023(2) Uani d PU 0.500(2) 1 A 2
H H4BA 0.2230 0.2116 0.0642 0.027 Uiso calc PR 0.500(2) 1 A 2
C C5B 0.4184(6) 0.3673(2) 0.0852(2) 0.0255(9) Uani d PU 0.500(2) 1 A 2
H H5BA 0.5776 0.3553 0.0538 0.031 Uiso calc PR 0.500(2) 1 A 2
C C6B 0.3922(6) 0.4675(2) 0.1271(2) 0.0214(8) Uani d PU 0.500(2) 1 A 2
H H6BA 0.5358 0.5241 0.1274 0.026 Uiso calc PR 0.500(2) 1 A 2
N N1 0.2242(2) 0.72689(9) 0.45092(9) 0.0187(3) Uani d . 1 1 . .
C C8 0.0377(3) 0.81391(12) 0.46689(12) 0.0274(4) Uani d . 1 1 . .
H H8A -0.1571 0.7832 0.4706 0.033 Uiso calc R 1 1 . .
H H8B 0.0268 0.8651 0.4134 0.033 Uiso calc R 1 1 . .
C C9 0.1576(4) 0.87271(13) 0.55883(13) 0.0374(5) Uani d . 1 1 . .
H H9A 0.3480 0.9064 0.5530 0.045 Uiso calc R 1 1 . .
H H9B 0.0319 0.9314 0.5703 0.045 Uiso calc R 1 1 . .
C C10 0.3616(4) 0.71670(14) 0.62119(12) 0.0330(4) Uani d . 1 1 . .
H H10A 0.3772 0.6673 0.6759 0.040 Uiso calc R 1 1 . .
H H10B 0.5552 0.7478 0.6160 0.040 Uiso calc R 1 1 . .
C C11 0.2460(3) 0.65330(12) 0.53168(11) 0.0257(4) Uani d . 1 1 . .
H H11A 0.3746 0.5950 0.5217 0.031 Uiso calc R 1 1 . .
H H11B 0.0557 0.6194 0.5373 0.031 Uiso calc R 1 1 . .
N N4 0.5044(3) 0.73922(10) 0.26441(10) 0.0217(3) Uani d . 1 1 . .
N N2 0.3561(2) 0.82518(9) 0.21815(9) 0.0182(3) Uani d . 1 1 . .
C C13 0.3853(3) 0.82364(12) 0.11680(11) 0.0219(4) Uani d . 1 1 . .
H H13A 0.2914 0.7562 0.0862 0.026 Uiso calc R 1 1 . .
H H13B 0.5898 0.8251 0.1096 0.026 Uiso calc R 1 1 . .
C C14 0.2503(3) 0.92070(12) 0.06897(12) 0.0280(4) Uani d . 1 1 . .
H H14A 0.2714 0.9192 0.0007 0.034 Uiso calc R 1 1 . .
H H14B 0.0440 0.9171 0.0737 0.034 Uiso calc R 1 1 . .
C C15 0.3467(4) 1.02243(12) 0.20977(13) 0.0334(4) Uani d . 1 1 . .
H H15A 0.1412 1.0206 0.2156 0.040 Uiso calc R 1 1 . .
H H15B 0.4364 1.0911 0.2393 0.040 Uiso calc R 1 1 . .
C C16 0.4816(3) 0.92776(12) 0.26208(12) 0.0267(4) Uani d . 1 1 . .
H H16A 0.6896 0.9322 0.2603 0.032 Uiso calc R 1 1 . .
H H16B 0.4514 0.9308 0.3295 0.032 Uiso calc R 1 1 . .
H H3N -0.035(3) 0.6311(12) 0.3652(11) 0.024(4) Uiso d . 1 1 . .
H H4N 0.674(4) 0.7378(13) 0.2627(12) 0.032(5) Uiso d . 1 1 . .

loop_
_atom_site_aniso_label
_atom_site_aniso_U_11
_atom_site_aniso_U_22
_atom_site_aniso_U_33
_atom_site_aniso_U_12
_atom_site_aniso_U_13
_atom_site_aniso_U_23
P1 0.01465(19) 0.01504(19) 0.0181(3) 0.00138(14) -0.00015(16) 0.00092(16)
O1 0.0163(5) 0.0179(5) 0.0238(7) 0.0023(4) -0.0004(4) 0.0032(5)
O2 0.0187(5) 0.0187(5) 0.0201(7) 0.0048(4) -0.0027(5) -0.0049(5)
O3 0.0424(7) 0.0456(7) 0.0272(8) -0.0048(6) 0.0110(6) -0.0135(6)
O4 0.0410(7) 0.0185(6) 0.0328(8) -0.0035(5) 0.0047(6) 0.0074(5)
N3 0.0157(6) 0.0174(6) 0.0196(8) -0.0032(5) -0.0004(6) -0.0047(6)
C1 0.0163(7) 0.0169(7) 0.0168(9) 0.0032(6) -0.0004(6) -0.0007(7)
C2A 0.0189(16) 0.0240(16) 0.0173(19) 0.0026(13) 0.0012(15) 0.0018(14)
C3A 0.0257(18) 0.0142(15) 0.026(2) -0.0001(14) -0.0026(18) 0.0050(15)
C4A 0.028(3) 0.023(4) 0.020(4) 0.006(3) 0.000(4) -0.005(3)
C5A 0.0229(17) 0.0264(17) 0.0173(19) 0.0017(13) 0.0037(15) -0.0025(14)
C6A 0.0189(16) 0.0177(14) 0.0203(19) -0.0018(12) 0.0000(15) 0.0051(13)
C2B 0.0207(17) 0.0256(16) 0.020(2) 0.0007(13) 0.0047(16) 0.0038(14)
C3B 0.0274(19) 0.0203(16) 0.033(2) -0.0035(15) 0.0000(18) 0.0058(16)
C4B 0.033(3) 0.012(2) 0.022(5) 0.009(2) -0.003(4) 0.005(3)
C5B 0.0223(16) 0.0326(17) 0.022(2) 0.0087(13) 0.0020(15) -0.0064(15)
C6B 0.0180(16) 0.0232(15) 0.022(2) 0.0006(12) 0.0003(14) 0.0008(14)
N1 0.0203(6) 0.0183(6) 0.0169(8) 0.0005(5) 0.0007(6) -0.0030(6)
C8 0.0283(8) 0.0213(8) 0.0322(11) 0.0036(7) 0.0028(8) -0.0077(7)
C9 0.0410(10) 0.0298(9) 0.0412(13) 0.0025(8) 0.0063(9) -0.0134(9)
C10 0.0393(10) 0.0366(10) 0.0228(11) -0.0037(8) 0.0059(8) -0.0001(8)
C11 0.0318(9) 0.0248(8) 0.0207(10) -0.0010(7) 0.0052(8) 0.0026(8)
N4 0.0140(6) 0.0227(7) 0.0279(9) 0.0020(5) 0.0007(6) 0.0088(6)
N2 0.0222(6) 0.0142(6) 0.0172(8) 0.0013(5) -0.0011(6) 0.0035(6)
C13 0.0272(8) 0.0201(8) 0.0177(10) -0.0015(6) 0.0022(7) -0.0006(7)
C14 0.0341(9) 0.0240(8) 0.0241(11) -0.0027(7) -0.0006(8) 0.0055(7)
C15 0.0449(10) 0.0179(8) 0.0381(12) -0.0018(7) 0.0097(9) -0.0020(8)
C16 0.0345(9) 0.0223(8) 0.0224(10) -0.0063(7) 0.0040(8) -0.0034(7)

loop_
_atom_type_symbol
_atom_type_description
_atom_type_scat_dispersion_real
_atom_type_scat_dispersion_imag
_atom_type_scat_source
C C 0.0033 0.0016 'International Tables Vol C Tables 4.2.6.8 and 6.1.1.4'
H H 0.0000 0.0000 'International Tables Vol C Tables 4.2.6.8 and 6.1.1.4'
N N 0.0061 0.0033 'International Tables Vol C Tables 4.2.6.8 and 6.1.1.4'
O O 0.0106 0.0060 'International Tables Vol C Tables 4.2.6.8 and 6.1.1.4'
P P 0.1023 0.0942 'International Tables Vol C Tables 4.2.6.8 and 6.1.1.4'

loop_
_geom_angle_atom_site_label_1
_geom_angle_atom_site_label_2
_geom_angle_atom_site_label_3
_geom_angle
O1 P1 O2 114.63(5)
O1 P1 N4 108.95(6)
O2 P1 N4 108.62(6)
O1 P1 N3 119.86(6)
O2 P1 N3 96.87(6)
N4 P1 N3 106.95(7)
C1 O2 P1 122.17(8)
C9 O3 C10 109.51(13)
C15 O4 C14 109.64(12)
N1 N3 P1 115.73(9)
N1 N3 H3N 116.7(11)
P1 N3 H3N 116.9(11)
C2A C1 C6B 103.2(2)
C2B C1 C6B 122.9(2)
C2A C1 C6A 120.6(2)
C2B C1 C6A 103.1(2)
C2A C1 O2 120.66(18)
C2B C1 O2 117.71(18)
C6B C1 O2 119.37(17)
C6A C1 O2 118.26(16)
C1 C2A C3A 120.0(3)
C1 C2A H2AA 120.0
C3A C2A H2AA 120.0
C2A C3A C4A 118.2(7)
C2A C3A H3AA 120.9
C4A C3A H3AA 120.9
C5A C4A C3A 121.4(13)
C5A C4A H4AA 119.3
C3A C4A H4AA 119.3
C4A C5A C6A 120.4(8)
C4A C5A H5AA 119.8
C6A C5A H5AA 119.8
C5A C6A C1 119.0(3)
C5A C6A H6AA 120.5
C1 C6A H6AA 120.5
C1 C2B C3B 118.6(3)
C1 C2B H2BA 120.7
C3B C2B H2BA 120.7
C4B C3B C2B 122.1(8)
C4B C3B H3BA 119.0
C2B C3B H3BA 119.0
C3B C4B C5B 118.9(13)
C3B C4B H4BA 120.6
C5B C4B H4BA 120.6
C6B C5B C4B 119.7(9)
C6B C5B H5BA 120.2
C4B C5B H5BA 120.2
C1 C6B C5B 117.8(3)
C1 C6B H6BA 121.1
C5B C6B H6BA 121.1
N3 N1 C8 108.48(11)
N3 N1 C11 111.34(11)
C8 N1 C11 109.63(13)
N1 C8 C9 108.73(13)
N1 C8 H8A 109.9
C9 C8 H8A 109.9
N1 C8 H8B 109.9
C9 C8 H8B 109.9
H8A C8 H8B 108.3
O3 C9 C8 112.07(14)
O3 C9 H9A 109.2
C8 C9 H9A 109.2
O3 C9 H9B 109.2
C8 C9 H9B 109.2
H9A C9 H9B 107.9
O3 C10 C11 111.43(13)
O3 C10 H10A 109.3
C11 C10 H10A 109.3
O3 C10 H10B 109.3
C11 C10 H10B 109.3
H10A C10 H10B 108.0
N1 C11 C10 109.01(13)
N1 C11 H11A 109.9
C10 C11 H11A 109.9
N1 C11 H11B 109.9
C10 C11 H11B 109.9
H11A C11 H11B 108.3
N2 N4 P1 122.73(9)
N2 N4 H4N 118.0(12)
P1 N4 H4N 117.8(12)
N4 N2 C16 108.27(11)
N4 N2 C13 109.67(11)
C16 N2 C13 109.55(11)
N2 C13 C14 109.89(12)
N2 C13 H13A 109.7
C14 C13 H13A 109.7
N2 C13 H13B 109.7
C14 C13 H13B 109.7
H13A C13 H13B 108.2
O4 C14 C13 111.09(12)
O4 C14 H14A 109.4
C13 C14 H14A 109.4
O4 C14 H14B 109.4
C13 C14 H14B 109.4
H14A C14 H14B 108.0
O4 C15 C16 111.29(13)
O4 C15 H15A 109.4
C16 C15 H15A 109.4
O4 C15 H15B 109.4
C16 C15 H15B 109.4
H15A C15 H15B 108.0
N2 C16 C15 110.24(13)
N2 C16 H16A 109.6
C15 C16 H16A 109.6
N2 C16 H16B 109.6
C15 C16 H16B 109.6
H16A C16 H16B 108.1

loop_
_geom_bond_atom_site_label_1
_geom_bond_atom_site_label_2
_geom_bond_distance
P1 O1 1.4705(10)
P1 O2 1.5975(10)
P1 N4 1.6295(13)
P1 N3 1.6331(13)
O2 C1 1.4068(16)
O3 C9 1.421(2)
O3 C10 1.4286(19)
O4 C15 1.4233(19)
O4 C14 1.4249(17)
N3 N1 1.4297(17)
N3 H3N 0.823(15)
C1 C2A 1.354(3)
C1 C2B 1.358(3)
C1 C6B 1.384(3)
C1 C6A 1.399(3)
C2A C3A 1.382(4)
C2A H2AA 0.9500
C3A C4A 1.421(17)
C3A H3AA 0.9500
C4A C5A 1.316(15)
C4A H4AA 0.9500
C5A C6A 1.389(4)
C5A H5AA 0.9500
C6A H6AA 0.9500
C2B C3B 1.388(4)
C2B H2BA 0.9500
C3B C4B 1.33(2)
C3B H3BA 0.9500
C4B C5B 1.44(2)
C4B H4BA 0.9500
C5B C6B 1.387(4)
C5B H5BA 0.9500
C6B H6BA 0.9500
N1 C8 1.4645(17)
N1 C11 1.4663(19)
C8 C9 1.510(2)
C8 H8A 0.9900
C8 H8B 0.9900
C9 H9A 0.9900
C9 H9B 0.9900
C10 C11 1.505(2)
C10 H10A 0.9900
C10 H10B 0.9900
C11 H11A 0.9900
C11 H11B 0.9900
N4 N2 1.4186(16)
N4 H4N 0.811(16)
N2 C16 1.4656(18)
N2 C13 1.4674(18)
C13 C14 1.510(2)
C13 H13A 0.9900
C13 H13B 0.9900
C14 H14A 0.9900
C14 H14B 0.9900
C15 C16 1.512(2)
C15 H15A 0.9900
C15 H15B 0.9900
C16 H16A 0.9900
C16 H16B 0.9900

loop_
_geom_hbond_atom_site_label_D
_geom_hbond_atom_site_label_H
_geom_hbond_atom_site_label_A
_geom_hbond_site_symmetry_A
_geom_hbond_distance_DH
_geom_hbond_distance_HA
_geom_hbond_distance_DA
_geom_hbond_angle_DHA
N3 H3N O1 1_455 0.823(15) 2.093(16) 2.8951(16) 164.9(15)
